data_2001622
loop_
_publ_author_name
'Bacchi, A.'
'Ferranti, F.'
'Pelizzi, G.'

_publ_section_title
;
 Structures of two cobalt(III) sepulchrate complexes
;
_journal_issue 6
_journal_name_full 'Acta Crystallographica Section C'
_journal_page_first 1163
_journal_page_last 1169
_journal_paper_doi 10.1107/S0108270192012265
_journal_volume 49
_journal_year 1993
_chemical_formula_moiety '[Co1 (C12 H30 N8)] 3+ 3Cl1 1- , H2 O1'
_chemical_formula_structural ' Co (C12 H30 N8) Cl3 (H2 O) '
_chemical_formula_sum 'C12 H32 Cl3 Co N8 O'
_chemical_formula_weight 469.7
_chemical_name_common
;
 Racemic Cobalt(III)sepulchrate trichloride monohydrate
;
_chemical_name_systematic
;
(1,3,6,8,10,13,16,19-octaazabicyclo[6.6.6]eicosane)cobalt(III)trichloride
 monohydrate
;
_space_group_IT_number 14
_symmetry_cell_setting monoclinic
_symmetry_space_group_name_Hall '-P 2yab'
_symmetry_space_group_name_H-M 'P 1 21/a 1'
_cell_angle_alpha 90.00000
_cell_angle_beta 109.55(2)
_cell_angle_gamma 90.00000
_cell_formula_units_Z 8
_cell_length_a 15.143(3)
_cell_length_b 18.277(4)
_cell_length_c 15.191(3)
_cell_measurement_reflns_used 28
_cell_measurement_temperature 293
_cell_measurement_theta_max 23.4
_cell_measurement_theta_min 14.4
_cell_volume 3962.0(15)
_diffrn_ambient_temperature 293
_diffrn_measurement_device 'Philips PW 1100'
_diffrn_measurement_method '\w/2\q scan'
_diffrn_radiation_monochromator graphite
_diffrn_radiation_source 'X-ray tube '
_diffrn_radiation_type 'Mo K\a'
_diffrn_radiation_wavelength 0.71070
_diffrn_reflns_av_R_equivalents 0.032
_diffrn_reflns_limit_h_max 16
_diffrn_reflns_limit_h_min -16
_diffrn_reflns_limit_k_max 20
_diffrn_reflns_limit_k_min 0
_diffrn_reflns_limit_l_max 16
_diffrn_reflns_limit_l_min 0
_diffrn_reflns_number 6638
_diffrn_reflns_reduction_process
;
correction for Lorentz and polarization effects
;
_diffrn_reflns_theta_max 24
_diffrn_reflns_theta_min 3
_diffrn_standards_decay_% 0
_diffrn_standards_interval_time 90
_diffrn_standards_number '1 intensity'
_exptl_absorpt_coefficient_mu 1.29
_exptl_absorpt_correction_T_max 1.131
_exptl_absorpt_correction_T_min 1.001
_exptl_absorpt_correction_type ' \y scan (North, Phillips & Matthews, 1968)'
_exptl_crystal_colour 'light orange'
_exptl_crystal_density_diffrn 1.5750
_exptl_crystal_description
;
irregular prisms
;
_exptl_crystal_F_000 1968.0
_refine_diff_density_max 0.72
_refine_diff_density_min -0.56
_refine_ls_extinction_method none
_refine_ls_goodness_of_fit_obs 2.55
_refine_ls_hydrogen_treatment refall
_refine_ls_matrix_type full
_refine_ls_number_constraints 0
_refine_ls_number_parameters 703
_refine_ls_number_reflns 4035
_refine_ls_number_restraints 0
_refine_ls_R_factor_obs 0.0405
_refine_ls_shift/esd_max 0.12
_refine_ls_structure_factor_coef F
_refine_ls_weighting_scheme unit
_refine_ls_wR_factor_obs 0.0416
_reflns_number_observed 4213
_reflns_number_total 6169
_reflns_observed_criterion F~o~>3.5\F~o~
_cod_data_source_file al1026.cif
_cod_data_source_block CompoundII
_cod_original_cell_volume 3962.0(10)
_cod_original_formula_sum ' C12 H32 Cl3 Co N8 O '
_cod_database_code 2001622

loop_
_symmetry_equiv_pos_as_xyz
x,y,z
-x,-y,-z
1/2+x,1/2-y,z
1/2-x,1/2+y,-z

loop_
_atom_site_aniso_label
_atom_site_aniso_U_11
_atom_site_aniso_U_22
_atom_site_aniso_U_33
_atom_site_aniso_U_12
_atom_site_aniso_U_13
_atom_site_aniso_U_23
Co1 0.0206(3) 0.0179(3) 0.0168(3) -0.0003(3) 0.0049(3) -0.0009(3)
N1 0.033(3) 0.033(3) 0.025(2) 0.0004(19) 0.010(2) -0.003(2)
N2 0.036(3) 0.030(3) 0.030(3) 0.002(2) 0.011(2) -0.000(2)
N3 0.032(3) 0.039(3) 0.030(3) 0.001(2) 0.009(2) 0.005(2)
N4 0.028(3) 0.042(3) 0.034(3) 0.002(2) 0.010(2) 0.005(2)
N5 0.034(3) 0.037(3) 0.026(2) 0.004(2) 0.004(2) -0.007(2)
N6 0.038(3) 0.035(3) 0.034(3) -0.005(2) 0.011(2) -0.004(2)
N7 0.032(3) 0.044(3) 0.026(2) 0.004(2) 0.000(2) -0.002(2)
N8 0.033(3) 0.052(3) 0.031(3) 0.002(2) 0.001(2) -0.004(2)
C1 0.038(3) 0.044(3) 0.023(3) 0.003(3) 0.002(3) -0.008(3)
C2 0.049(4) 0.050(4) 0.028(3) -0.001(3) -0.002(3) -0.017(3)
C3 0.033(3) 0.063(4) 0.039(3) 0.002(3) 0.003(3) 0.008(3)
C4 0.048(3) 0.035(3) 0.034(3) -0.003(3) 0.026(3) 0.000(3)
C5 0.044(3) 0.026(3) 0.035(3) 0.007(2) 0.011(3) -0.010(3)
C6 0.051(4) 0.030(3) 0.050(4) 0.000(3) 0.029(3) 0.015(3)
C7 0.035(3) 0.045(3) 0.048(3) -0.004(3) 0.028(3) -0.000(3)
C8 0.059(4) 0.023(3) 0.042(4) -0.014(3) 0.017(3) 0.000(3)
C9 0.054(4) 0.028(3) 0.038(3) 0.010(3) 0.016(3) -0.001(3)
C10 0.040(4) 0.062(5) 0.037(4) -0.013(3) 0.001(3) -0.010(3)
C11 0.033(3) 0.058(4) 0.058(4) 0.007(4) 0.007(3) 0.002(3)
C12 0.045(4) 0.052(4) 0.032(3) 0.009(3) -0.005(3) -0.010(3)
Cl1 0.0938(13) 0.0272(8) 0.0526(10) -0.0014(7) 0.0380(10) -0.0153(8)
Cl2 0.0834(13) 0.0288(8) 0.0980(15) -0.0074(8) 0.0590(12) 0.0002(8)
Cl3 0.0662(11) 0.0789(12) 0.0517(10) -0.0088(9) 0.0388(9) -0.0224(10)
Co1 0.0156(3) 0.0210(3) 0.0193(3) -0.0025(3) 0.0052(3) -0.0004(3)
N1 0.021(2) 0.028(2) 0.029(2) -0.004(2) 0.0087(18) -0.0015(19)
N2 0.022(2) 0.036(3) 0.022(2) -0.006(2) 0.0069(18) -0.0004(19)
N3 0.023(2) 0.026(2) 0.026(2) -0.0071(19) 0.0089(18) -0.0011(19)
N4 0.016(2) 0.034(2) 0.027(2) -0.002(2) 0.0062(18) -0.0002(19)
N5 0.018(2) 0.031(2) 0.030(2) -0.007(2) 0.0043(18) -0.0002(19)
N6 0.020(2) 0.024(2) 0.024(2) -0.0011(18) 0.0061(18) -0.0003(18)
N7 0.030(3) 0.042(3) 0.030(3) 0.005(2) 0.009(2) -0.001(2)
N8 0.030(3) 0.038(3) 0.031(3) 0.009(2) 0.008(2) 0.001(2)
C1 0.029(3) 0.029(3) 0.037(3) 0.005(3) 0.006(3) -0.005(2)
C2 0.028(3) 0.057(4) 0.036(3) 0.008(3) 0.015(3) 0.002(3)
C3 0.031(3) 0.047(3) 0.019(3) -0.002(2) 0.005(2) -0.002(3)
C4 0.030(3) 0.024(3) 0.041(3) -0.009(3) 0.005(3) -0.009(2)
C5 0.032(3) 0.042(4) 0.040(3) -0.012(3) 0.014(3) 0.005(3)
C6 0.015(3) 0.047(3) 0.021(3) -0.008(2) -0.002(2) 0.001(2)
C7 0.023(3) 0.036(3) 0.029(3) -0.010(3) 0.001(2) -0.004(2)
C8 0.011(2) 0.042(3) 0.033(3) -0.010(3) 0.005(2) -0.005(2)
C9 0.032(3) 0.029(3) 0.054(4) -0.012(3) 0.015(3) 0.001(3)
C10 0.035(3) 0.036(3) 0.026(3) 0.003(2) 0.009(3) 0.000(3)
C11 0.028(3) 0.040(3) 0.030(3) 0.009(3) 0.002(3) -0.000(3)
C12 0.032(3) 0.030(3) 0.050(4) 0.009(3) 0.009(3) -0.001(3)
Cl1 0.0415(8) 0.0473(9) 0.0521(9) -0.0164(7) 0.0186(7) 0.0085(7)
Cl2 0.0210(7) 0.0641(10) 0.0425(8) -0.0085(8) 0.0086(6) -0.0011(7)
Cl3 0.0485(9) 0.0432(9) 0.0484(9) -0.0193(7) 0.0123(7) -0.0108(7)
O1 0.074(4) 0.089(4) 0.088(4) -0.035(3) 0.038(3) -0.037(3)
O2 0.101(4) 0.121(5) 0.060(3) -0.018(3) 0.035(3) -0.026(4)

loop_
_atom_site_label
_atom_site_fract_x
_atom_site_fract_y
_atom_site_fract_z
_atom_site_U_iso_or_equiv
_atom_site_thermal_displace_type
_atom_site_calc_flag
_atom_site_calc_attached_atom
_atom_site_type_symbol
Co1 0.73398(4) 0.12482(3) 0.98944(4) 0.0188(2) Uani . . Co
N1 0.7254(3) 0.1627(2) 0.8653(3) 0.0305(17) Uani . . N
N2 0.6690(3) 0.0341(2) 0.9324(3) 0.0321(16) Uani . . N
N3 0.6129(3) 0.1701(3) 0.9806(3) 0.0340(16) Uani . . N
N4 0.8580(3) 0.0860(3) 0.9941(3) 0.0347(17) Uani . . N
N5 0.7461(3) 0.0799(2) 1.1105(3) 0.0341(16) Uani . . N
N6 0.7936(3) 0.2152(2) 1.0532(3) 0.0358(17) Uani . . N
N7 0.5617(3) 0.1191(3) 0.8222(3) 0.0364(17) Uani . . N
N8 0.9068(3) 0.1304(3) 1.1565(3) 0.041(2) Uani . . N
C1 0.6296(4) 0.1597(3) 0.7921(4) 0.037(2) Uani . . C
C2 0.5861(4) 0.0447(4) 0.8418(4) 0.046(2) Uani . . C
C3 0.5332(4) 0.1586(4) 0.8899(4) 0.047(3) Uani . . C
C4 0.7978(4) 0.1269(3) 0.8345(4) 0.036(2) Uani . . C
C5 0.6429(4) -0.0057(3) 1.0070(4) 0.036(2) Uani . . C
C6 0.6302(4) 0.2493(3) 1.0037(4) 0.041(2) Uani . . C
C7 0.8846(4) 0.1250(3) 0.9196(4) 0.039(2) Uani . . C
C8 0.7211(4) 0.2536(3) 1.0841(4) 0.042(2) Uani . . C
C9 0.7264(4) 0.0008(3) 1.0952(4) 0.040(2) Uani . . C
C10 0.8868(4) 0.2041(4) 1.1330(4) 0.049(2) Uani . . C
C11 0.9334(4) 0.0879(4) 1.0885(5) 0.051(3) Uani . . C
C12 0.8390(4) 0.0930(4) 1.1889(4) 0.048(2) Uani . . C
Cl1 0.78640(10) 0.32316(8) 0.88060(10) 0.0545(7) Uani . . Cl
Cl2 0.82670(10) -0.06657(8) 0.89780(10) 0.0628(8) Uani . . Cl
Cl3 0.55680(10) 0.12510(10) 1.15580(10) 0.0608(7) Uani . . Cl
H11 0.637(3) 0.132(3) 0.737(4) 0.031(14) Uiso . C1 H
H21 0.604(3) 0.216(3) 0.776(3) 0.031(13) Uiso . C1 H
H12 0.613(5) 0.035(4) 0.794(5) 0.03(3) Uiso . C2 H
H22 0.528(4) 0.017(3) 0.853(4) 0.048(18) Uiso . C2 H
H13 0.508(4) 0.207(4) 0.858(4) 0.041(18) Uiso . C3 H
H23 0.493(7) 0.104(6) 0.905(7) 0.10(4) Uiso . C3 H
H14 0.779(4) 0.076(3) 0.814(4) 0.034(14) Uiso . C4 H
H24 0.809(4) 0.162(3) 0.782(4) 0.040(17) Uiso . C4 H
H15 0.604(5) 0.043(4) 1.005(5) 0.06(2) Uiso . C5 H
H25 0.627(4) -0.053(3) 0.990(4) 0.052(16) Uiso . C5 H
H16 0.645(4) 0.268(3) 0.949(4) 0.058(18) Uiso . C6 H
H26 0.583(4) 0.263(3) 1.025(4) 0.056(19) Uiso . C6 H
H17 0.898(4) 0.172(3) 0.946(4) 0.061(15) Uiso . C7 H
H27 0.931(5) 0.101(4) 0.911(5) 0.04(2) Uiso . C7 H
H18 0.729(4) 0.205(3) 1.128(4) 0.043(14) Uiso . C8 H
H28 0.739(7) 0.296(5) 1.101(7) 0.05(3) Uiso . C8 H
H19 0.775(4) -0.023(3) 1.083(4) 0.037(16) Uiso . C9 H
H29 0.714(4) -0.019(3) 1.147(4) 0.041(15) Uiso . C9 H
H110 0.936(4) 0.207(3) 1.099(4) 0.047(16) Uiso . C10 H
H210 0.879(4) 0.228(3) 1.190(5) 0.047(19) Uiso . C10 H
H111 0.996(6) 0.113(5) 1.081(6) 0.08(3) Uiso . C11 H
H211 0.941(4) 0.038(3) 1.121(4) 0.055(17) Uiso . C11 H
H112 0.820(4) 0.132(4) 1.237(4) 0.058(19) Uiso . C12 H
H212 0.865(6) 0.037(5) 1.215(6) 0.06(3) Uiso . C12 H
H1N 0.746(5) 0.225(4) 0.878(5) 0.09(2) Uiso . N1 H
H2N 0.711(4) 0.002(3) 0.914(4) 0.033(15) Uiso . N2 H
H3N 0.590(6) 0.139(5) 1.033(6) 0.09(3) Uiso . N3 H
H4N 0.855(4) 0.024(4) 0.974(4) 0.064(19) Uiso . N4 H
H5N 0.697(6) 0.102(5) 1.133(6) 0.08(3) Uiso . N5 H
H6N 0.820(5) 0.238(4) 1.001(5) 0.09(3) Uiso . N6 H
Co1' 0.23319(4) 0.13381(3) 0.49156(4) 0.0188(2) Uani . . Co
N1' 0.2270(3) 0.0258(2) 0.4879(3) 0.0255(14) Uani . . N
N2' 0.1463(3) 0.1374(2) 0.5639(3) 0.0266(15) Uani . . N
N3' 0.3407(3) 0.1303(2) 0.6083(3) 0.0248(14) Uani . . N
N4' 0.1307(3) 0.1303(2) 0.3690(3) 0.0258(15) Uani . . N
N5' 0.2287(3) 0.2417(2) 0.4922(3) 0.0273(15) Uani . . N
N6' 0.3272(3) 0.1369(2) 0.4272(3) 0.0229(14) Uani . . N
N7' 0.2455(3) 0.0375(3) 0.6538(3) 0.0343(17) Uani . . N
N8' 0.2202(3) 0.2284(3) 0.3279(3) 0.0336(17) Uani . . N
C1' 0.2423(4) -0.0117(3) 0.5800(4) 0.033(2) Uani . . C
C2' 0.1605(4) 0.0793(3) 0.6374(4) 0.039(2) Uani . . C
C3' 0.3293(4) 0.0815(3) 0.6847(4) 0.033(2) Uani . . C
C4' 0.1373(4) 0.0038(3) 0.4151(4) 0.0333(19) Uani . . C
C5' 0.1491(4) 0.2129(3) 0.6009(4) 0.038(2) Uani . . C
C6' 0.4250(3) 0.1106(3) 0.5841(3) 0.030(2) Uani . . C
C7' 0.1241(4) 0.0540(3) 0.3342(4) 0.032(2) Uani . . C
C8' 0.4201(3) 0.1538(3) 0.4985(4) 0.0294(19) Uani . . C
C9' 0.1499(4) 0.2645(3) 0.5253(4) 0.038(2) Uani . . C
C10' 0.3043(4) 0.1855(3) 0.3428(4) 0.033(2) Uani . . C
C11' 0.1357(4) 0.1864(3) 0.2985(4) 0.035(2) Uani . . C
C12' 0.2261(4) 0.2787(3) 0.4021(4) 0.038(2) Uani . . C
Cl1' 0.36630(10) -0.02676(9) 0.38370(10) 0.0462(6) Uani . . Cl
Cl2' -0.05614(9) 0.13642(9) 0.41750(10) 0.0430(5) Uani . . Cl
Cl3' 0.41120(10) 0.29215(8) 0.67440(10) 0.0477(6) Uani . . Cl
H11' 0.190(3) -0.048(3) 0.571(3) 0.015(12) Uiso . C1' H
H21' 0.299(4) -0.038(3) 0.593(4) 0.020(14) Uiso . C1' H
H12' 0.106(4) 0.046(3) 0.615(4) 0.029(16) Uiso . C2' H
H22' 0.158(4) 0.100(4) 0.694(5) 0.05(2) Uiso . C2' H
H13' 0.386(4) 0.046(3) 0.702(4) 0.029(15) Uiso . C3' H
H23' 0.327(4) 0.112(3) 0.736(4) 0.031(16) Uiso . C3' H
H14' 0.144(3) -0.045(3) 0.400(3) 0.022(13) Uiso . C4' H
H24' 0.088(4) 0.010(3) 0.444(4) 0.037(16) Uiso . C4' H
H15' 0.204(4) 0.211(3) 0.653(4) 0.041(18) Uiso . C5' H
H25' 0.097(5) 0.220(4) 0.622(4) 0.06(2) Uiso . C5' H
H16' 0.417(3) 0.058(3) 0.565(3) 0.022(14) Uiso . C6' H
H26' 0.475(4) 0.118(3) 0.632(4) 0.042(18) Uiso . C6' H
H17' 0.168(4) 0.048(3) 0.306(3) 0.011(13) Uiso . C7' H
H27' 0.064(4) 0.044(3) 0.293(4) 0.034(16) Uiso . C7' H
H18' 0.420(4) 0.208(4) 0.515(4) 0.04(2) Uiso . C8' H
H28' 0.472(4) 0.137(3) 0.478(4) 0.032(16) Uiso . C8' H
H19' 0.164(5) 0.313(4) 0.551(5) 0.06(2) Uiso . C9' H
H29' 0.087(5) 0.259(3) 0.468(5) 0.045(19) Uiso . C9' H
H100' 0.353(4) 0.223(3) 0.360(4) 0.037(18) Uiso . C10' H
H200' 0.292(4) 0.149(4) 0.283(5) 0.050(19) Uiso . C10' H
H101' 0.083(4) 0.220(3) 0.286(4) 0.036(16) Uiso . C11' H
H201' 0.130(3) 0.160(3) 0.243(3) 0.012(13) Uiso . C11' H
H102' 0.172(4) 0.311(3) 0.384(4) 0.037(16) Uiso . C12' H
H202' 0.283(4) 0.310(3) 0.420(4) 0.036(16) Uiso . C12' H
H1N' 0.267(3) 0.011(3) 0.469(3) 0.016(13) Uiso . N1' H
H2N' 0.090(4) 0.133(3) 0.524(4) 0.043(17) Uiso . N2' H
H3N' 0.351(4) 0.173(3) 0.637(4) 0.021(17) Uiso . N3' H
H4N' 0.086(4) 0.135(3) 0.378(3) 0.012(14) Uiso . N4' H
H5N' 0.269(3) 0.253(3) 0.527(3) 0.014(13) Uiso . N5' H
H6N' 0.328(3) 0.094(3) 0.407(3) 0.022(14) Uiso . N6' H
O1 0.5567(4) 0.4069(3) 0.8112(4) 0.081(2) Uani . . O
O2 0.5244(4) 0.0928(4) 0.3481(4) 0.092(3) Uani . . O
H1O1 0.600(6) 0.383(5) 0.817(7) 0.07(4) Uiso . O1 H
H2O1 0.518(6) 0.378(5) 0.782(6) 0.12(3) Uiso . O1 H
H1O2 0.477(3) 0.129(3) 0.311(3) 0.016(12) Uiso . O2 H
H2O2 0.477(9) 0.058(7) 0.343(9) 0.14(6) Uiso . O2 H

loop_
_atom_type_symbol
_atom_type_description
_atom_type_scat_dispersion_real
_atom_type_scat_dispersion_imag
_atom_type_scat_source
Co Cobalt 0.299 0.973 IntTabIV_Table_2.2A_2.3.1
N Nitrogen 0.004 0.003 IntTabIV_Table_2.2A_2.3.1
C Carbon 0.002 0.002 IntTabIV_Table_2.2A_2.3.1
Cl Chlorine 0.132 0.159 IntTabIV_Table_2.2A_2.3.1
O Oxygen 0.008 0.006 IntTabIV_Table_2.2A_2.3.1
H Hydrogen 0.000 0.000 IntTabIV_Table_2.2C

loop_
_geom_angle_atom_site_label_1
_geom_angle_atom_site_label_2
_geom_angle_atom_site_label_3
_geom_angle
_geom_angle_publ_flag
N5 Co1 N6 90.3(2) yes
N4 Co1 N6 90.6(2) yes
N4 Co1 N5 91.5(2) yes
N3 Co1 N6 86.8(2) yes
N3 Co1 N5 91.9(2) yes
N3 Co1 N4 175.7(2) yes
N2 Co1 N6 175.6(2) yes
N2 Co1 N5 86.4(2) yes
N2 Co1 N4 92.4(2) yes
N2 Co1 N3 90.4(2) yes
N1 Co1 N6 92.8(2) yes
N1 Co1 N5 175.6(2) yes
N1 Co1 N4 85.3(2) yes
N1 Co1 N3 91.4(2) yes
N1 Co1 N2 90.7(2) yes
Co1 N1 H1N 105(3) no
Co1 N1 C4 109.2(3) yes
Co1 N1 C1 115.6(3) yes
C4 N1 H1N 107(4) no
C1 N1 H1N 107(4) no
C1 N1 C4 112.4(4) yes
Co1 N2 H2N 111(4) no
Co1 N2 C5 107.0(3) yes
Co1 N2 C2 115.2(3) yes
C5 N2 H2N 107(3) no
C2 N2 H2N 103(3) no
C2 N2 C5 113.3(5) yes
Co1 N3 H3N 104(4) no
Co1 N3 C6 107.7(4) yes
Co1 N3 C3 116.2(4) yes
C6 N3 H3N 114(4) no
C3 N3 H3N 103(4) no
C3 N3 C6 112.0(4) yes
Co1 N4 H4N 113(3) no
Co1 N4 C11 115.6(4) yes
Co1 N4 C7 107.0(4) yes
C11 N4 H4N 103(3) no
C7 N4 H4N 105(3) no
C7 N4 C11 113.4(5) yes
Co1 N5 H5N 107(5) no
Co1 N5 C12 116.0(4) yes
Co1 N5 C9 108.1(3) yes
C12 N5 H5N 106(5) no
C9 N5 H5N 108(6) no
C9 N5 C12 111.1(4) yes
Co1 N6 H6N 100(4) no
Co1 N6 C10 115.2(4) yes
Co1 N6 C8 106.4(4) yes
C10 N6 H6N 99(4) no
C8 N6 H6N 123(4) no
C8 N6 C10 112.9(4) yes
C2 N7 C3 116.9(5) yes
C1 N7 C3 112.4(5) yes
C1 N7 C2 113.1(5) yes
C11 N8 C12 112.7(5) yes
C10 N8 C12 114.9(5) yes
C10 N8 C11 114.9(5) yes
N1 C1 N7 113.2(4) yes
N7 C1 H21 108(3) no
N7 C1 H11 106(3) no
N1 C1 H21 108(3) no
N1 C1 H11 107(3) no
H11 C1 H21 115(4) no
N2 C2 N7 112.9(5) yes
N7 C2 H22 108(4) no
N7 C2 H12 100(5) no
N2 C2 H22 105(3) no
N2 C2 H12 103(5) no
H12 C2 H22 127(6) no
N3 C3 N7 112.6(5) yes
N7 C3 H23 91(5) no
N7 C3 H13 105(3) no
N3 C3 H23 104(4) no
N3 C3 H13 111(4) no
H13 C3 H23 132(6) no
N1 C4 H24 107(3) no
N1 C4 H14 111(3) no
N1 C4 C7 105.3(4) yes
H14 C4 H24 115(4) no
C7 C4 H24 110(3) no
C7 C4 H14 109(3) no
N2 C5 H25 111(4) no
N2 C5 H15 82(4) no
N2 C5 C9 106.1(5) yes
H15 C5 H25 134(5) no
C9 C5 H25 113(4) no
C9 C5 H15 104(4) no
N3 C6 H26 105(4) no
N3 C6 H16 102(4) no
N3 C6 C8 106.4(4) yes
H16 C6 H26 129(5) no
C8 C6 H26 108(4) no
C8 C6 H16 105(4) no
N4 C7 C4 106.3(5) yes
C4 C7 H27 113(4) no
C4 C7 H17 111(3) no
N4 C7 H27 108(4) no
N4 C7 H17 100(3) no
H17 C7 H27 117(6) no
N6 C8 C6 106.6(5) yes
C6 C8 H28 114(7) no
C6 C8 H18 109(3) no
N6 C8 H28 110(7) no
N6 C8 H18 82(3) no
H18 C8 H28 128(7) no
N5 C9 C5 106.4(4) yes
C5 C9 H29 112(4) no
C5 C9 H19 106(3) no
N5 C9 H29 110(3) no
N5 C9 H19 111(4) no
H19 C9 H29 112(5) no
N6 C10 N8 113.1(5) yes
N8 C10 H210 106(4) no
N8 C10 H110 92(3) no
N6 C10 H210 106(4) no
N6 C10 H110 103(3) no
H110 C10 H210 135(5) no
N4 C11 N8 112.8(5) yes
N8 C11 H211 98(3) no
N8 C11 H111 108(5) no
N4 C11 H211 112(3) no
N4 C11 H111 108(4) no
H111 C11 H211 118(6) no
N5 C12 N8 112.4(5) yes
N8 C12 H212 110(5) no
N8 C12 H112 107(3) no
N5 C12 H212 105(4) no
N5 C12 H112 104(4) no
H112 C12 H212 119(5) no
N5' Co1' N6' 90.3(2) yes
N4' Co1' N6' 90.2(2) yes
N4' Co1' N5' 91.1(2) yes
N3' Co1' N6' 86.0(2) yes
N3' Co1' N5' 92.7(2) yes
N3' Co1' N4' 174.6(2) yes
N2' Co1' N6' 174.8(2) yes
N2' Co1' N5' 86.2(2) yes
N2' Co1' N4' 93.8(2) yes
N2' Co1' N3' 90.2(2) yes
N1' Co1' N6' 92.9(2) yes
N1' Co1' N5' 175.6(2) yes
N1' Co1' N4' 85.8(2) yes
N1' Co1' N3' 90.6(2) yes
N1' Co1' N2' 90.9(2) yes
Co1' N1' H1N' 109(4) no
Co1' N1' C4' 108.3(3) yes
Co1' N1' C1' 115.9(3) yes
C4' N1' H1N' 104(3) no
C1' N1' H1N' 106(3) no
C1' N1' C4' 112.7(4) yes
Co1' N2' H2N' 107(4) no
Co1' N2' C5' 107.5(3) yes
Co1' N2' C2' 115.6(4) yes
C5' N2' H2N' 105(4) no
C2' N2' H2N' 108(4) no
C2' N2' C5' 113.4(4) yes
Co1' N3' H3N' 112(4) no
Co1' N3' C6' 107.8(3) yes
Co1' N3' C3' 115.9(3) yes
C6' N3' H3N' 109(4) no
C3' N3' H3N' 100(4) no
C3' N3' C6' 112.0(4) yes
Co1' N4' H4N' 108(4) no
Co1' N4' C11' 115.8(3) yes
Co1' N4' C7' 107.7(3) yes
C11' N4' H4N' 109(4) no
C7' N4' H4N' 102(4) no
C7' N4' C11' 113.6(4) yes
Co1' N5' H5N' 106(4) no
Co1' N5' C12' 115.6(3) yes
Co1' N5' C9' 108.2(3) yes
C12' N5' H5N' 107(4) no
C9' N5' H5N' 106(4) no
C9' N5' C12' 113.3(4) yes
Co1' N6' H6N' 105(4) no
Co1' N6' C10' 116.1(3) yes
Co1' N6' C8' 107.8(3) yes
C10' N6' H6N' 105(3) no
C8' N6' H6N' 109(4) no
C8' N6' C10' 113.0(4) yes
C2' N7' C3' 113.4(5) yes
C1' N7' C3' 113.8(5) yes
C1' N7' C2' 113.9(4) yes
C11' N8' C12' 113.9(5) yes
C10' N8' C12' 113.9(5) yes
C10' N8' C11' 113.9(5) yes
N1' C1' N7' 113.4(4) yes
N7' C1' H21' 111(3) no
N7' C1' H11' 109(3) no
N1' C1' H21' 106(3) no
N1' C1' H11' 108(3) no
H11' C1' H21' 109(4) no
N2' C2' N7' 113.6(5) yes
N7' C2' H22' 111(4) no
N7' C2' H12' 109(3) no
N2' C2' H22' 111(4) no
N2' C2' H12' 107(3) no
H12' C2' H22' 106(5) no
N3' C3' N7' 113.0(4) yes
N7' C3' H23' 109(4) no
N7' C3' H13' 107(3) no
N3' C3' H23' 108(3) no
N3' C3' H13' 105(3) no
H13' C3' H23' 114(5) no
N1' C4' H24' 106(3) no
N1' C4' H14' 107(3) no
N1' C4' C7' 106.5(4) yes
H14' C4' H24' 112(5) no
C7' C4' H24' 112(3) no
C7' C4' H14' 113(3) no
N2' C5' H25' 110(4) no
N2' C5' H15' 101(4) no
N2' C5' C9' 107.7(5) yes
H15' C5' H25' 109(6) no
C9' C5' H25' 113(4) no
C9' C5' H15' 116(4) no
N3' C6' H26' 110(4) no
N3' C6' H16' 106(3) no
N3' C6' C8' 106.8(4) yes
H16' C6' H26' 112(5) no
C8' C6' H26' 115(4) no
C8' C6' H16' 107(3) no
N4' C7' C4' 108.0(4) yes
C4' C7' H27' 105(4) no
C4' C7' H17' 113(3) no
N4' C7' H27' 111(4) no
N4' C7' H17' 108(3) no
H17' C7' H27' 112(5) no
N6' C8' C6' 106.4(4) yes
C6' C8' H28' 108(3) no
C6' C8' H18' 107(4) no
N6' C8' H28' 111(3) no
N6' C8' H18' 107(4) no
H18' C8' H28' 117(5) no
N5' C9' C5' 107.1(5) yes
C5' C9' H29' 110(4) no
C5' C9' H19' 109(4) no
N5' C9' H29' 107(4) no
N5' C9' H19' 108(4) no
H19' C9' H29' 116(5) no
N6' C10' N8' 113.2(4) yes
N8' C10' H200' 108(3) no
N8' C10' H100' 102(4) no
N6' C10' H200' 106(3) no
N6' C10' H100' 105(4) no
H100' C10' H200' 123(5) no
N4' C11' N8' 113.4(4) yes
N8' C11' H201' 111(3) no
N8' C11' H101' 108(3) no
N4' C11' H201' 106(3) no
N4' C11' H101' 110(4) no
H101' C11' H201' 108(4) no
N5' C12' N8' 113.5(4) yes
N8' C12' H202' 114(4) no
N8' C12' H102' 110(3) no
N5' C12' H202' 105(3) no
N5' C12' H102' 107(4) no
H102' C12' H202' 107(5) no
H1O1 O1 H2O1 97(9) no
H1O2 O2 H2O2 91(9) no
O1 H1O1 H2O1 43(7) no
O1 H2O1 H1O1 40(6) no

loop_
_geom_bond_atom_site_label_1
_geom_bond_atom_site_label_2
_geom_bond_distance
_geom_bond_publ_flag
Co1 N1 1.972(5) yes
Co1 N2 1.975(4) yes
Co1 N3 1.976(5) yes
Co1 N4 1.986(5) yes
Co1 N5 1.965(5) yes
Co1 N6 1.973(4) yes
N1 C1 1.505(6) yes
N1 C4 1.481(8) yes
N1 H1N 1.18(7) no
N2 C2 1.533(6) yes
N2 C5 1.505(8) yes
N2 H2N 0.98(6) no
N3 C3 1.512(6) yes
N3 C6 1.492(7) yes
N3 H3N 1.13(9) no
N4 C7 1.502(8) yes
N4 C11 1.505(7) yes
N4 H4N 1.17(6) no
N5 C9 1.478(7) yes
N5 C12 1.528(6) yes
N5 H5N 1.00(10) no
N6 C8 1.504(9) yes
N6 C10 1.535(7) yes
N6 H6N 1.09(8) no
N7 C1 1.460(8) yes
N7 C2 1.415(8) yes
N7 C3 1.436(9) yes
N8 C10 1.401(9) yes
N8 C11 1.452(9) yes
N8 C12 1.450(9) yes
C1 H11 1.01(5) no
C1 H21 1.10(5) no
C2 H12 0.97(9) no
C2 H22 1.07(7) no
C3 H13 1.03(6) no
C3 H23 1.220(10) no
C4 C7 1.505(7) yes
C4 H14 1.00(5) no
C4 H24 1.08(6) no
C5 C9 1.508(7) yes
C5 H15 1.07(7) no
C5 H25 0.92(5) no
C6 C8 1.506(7) yes
C6 H16 0.99(7) no
C6 H26 0.92(7) no
C7 H17 0.93(5) no
C7 H27 0.88(7) no
C8 H18 1.09(5) no
C8 H28 0.82(9) no
C9 H19 0.92(6) no
C9 H29 0.93(6) no
C10 H110 1.04(6) no
C10 H210 1.01(7) no
C11 H111 1.10(9) no
C11 H211 1.02(6) no
C12 H112 1.12(7) no
C12 H212 1.11(8) no
Co1 N1 1.976(4) yes
Co1 N2 1.979(5) yes
Co1 N3 1.967(3) yes
Co1 N4 1.986(3) yes
Co1 N5 1.973(4) yes
Co1 N6 1.980(5) yes
N1 C1 1.506(7) yes
N1 C4 1.491(6) yes
N1 H1N 0.80(5) no
N2 C2 1.503(7) yes
N2 C5 1.485(7) yes
N2 H2N 0.87(5) no
N3 C3 1.519(7) yes
N3 C6 1.486(7) yes
N3 H3N 0.88(5) no
N4 C7 1.483(7) yes
N4 C11 1.503(7) yes
N4 H4N 0.74(5) no
N5 C9 1.501(8) yes
N5 C12 1.516(8) yes
N5 H5N 0.69(4) no
N6 C8 1.492(5) yes
N6 C10 1.502(7) yes
N6 H6N 0.84(5) no
N7 C1 1.425(7) yes
N7 C2 1.444(7) yes
N7 C3 1.441(7) yes
N8 C10 1.448(7) yes
N8 C11 1.429(7) yes
N8 C12 1.434(8) yes
C1 H11 1.00(5) no
C1 H21 0.95(5) no
C2 H12 1.00(5) no
C2 H22 0.94(7) no
C3 H13 1.04(5) no
C3 H23 0.97(6) no
C4 C7 1.492(8) yes
C4 H14 0.93(5) no
C4 H24 1.00(6) no
C5 C9 1.489(9) yes
C5 H15 0.94(5) no
C5 H25 0.96(7) no
C6 C8 1.502(8) yes
C6 H16 1.00(5) no
C6 H26 0.87(5) no
C7 H17 0.91(5) no
C7 H27 0.94(5) no
C8 H18 1.01(6) no
C8 H28 0.98(6) no
C9 H19 0.97(7) no
C9 H29 1.05(5) no
C10 H100' 0.97(6) no
C10 H200' 1.10(6) no
C11 H101' 0.98(5) no
C11 H201' 0.95(5) no
C12 H102' 0.97(5) no
C12 H202' 0.98(5) no
O1 H1O1 0.77(9) no
O1 H2O1 0.81(8) no
O2 H1O2 1.00(4) no
O2 H2O2 0.95(13) no
H1O1 H2O1 1.18(12) no

loop_
_geom_contact_atom_site_label_1
_geom_contact_atom_site_label_2
_geom_contact_distance
Co1 N1 1.972(5)
Co1 N2 1.975(4)
Co1 N3 1.976(5)
Co1 N4 1.986(5)
Co1 N5 1.965(5)
Co1 N6 1.973(4)
Co1 N7 2.973(4)
Co1 N8 2.976(4)
Co1 C1 2.953(5)
Co1 C2 2.971(6)
Co1 C3 2.972(6)
Co1 C4 2.828(6)
Co1 C5 2.812(6)
Co1 C6 2.815(6)
Co1 C7 2.819(7)
Co1 C8 2.799(6)
Co1 C9 2.802(6)
Co1 C10 2.972(6)
Co1 C11 2.966(6)
Co1 C12 2.970(6)
Co1 H15 2.54(8)
Co1 H16 2.91(6)
Co1 H17 2.90(6)
Co1 H18 2.59(6)
Co1 H1N 2.54(8)
Co1 H2N 2.50(6)
Co1 H3N 2.50(9)
Co1 H4N 2.66(7)
Co1 H5N 2.46(11)
Co1 H6N 2.42(8)
N1 N2 2.808(6)
N1 N3 2.827(7)
N1 N4 2.682(6)
N1 N6 2.856(6)
N1 N7 2.475(6)
N1 C1 1.505(6)
N1 C2 2.954(8)
N1 C4 1.481(8)
N1 C7 2.374(7)
N1 H11 2.04(5)
N1 H21 2.12(4)
N1 H12 2.88(7)
N1 H14 2.06(6)
N1 H24 2.07(7)
N1 H16 2.80(7)
N1 H17 2.49(5)
N1 H1N 1.18(8)
N1 H6N 2.49(7)
N2 N3 2.803(7)
N2 N4 2.860(6)
N2 N5 2.696(6)
N2 N7 2.457(6)
N2 C2 1.533(6)
N2 C3 2.988(8)
N2 C5 1.505(8)
N2 C9 2.408(7)
N2 H12 1.99(8)
N2 H22 2.09(6)
N2 H23 2.85(10)
N2 H14 2.93(6)
N2 H15 1.71(8)
N2 H25 2.02(6)
N2 H19 2.53(5)
N2 H2N 0.98(6)
N2 H3N 2.94(9)
N2 H4N 2.68(6)
N3 N5 2.832(6)
N3 N6 2.713(6)
N3 N7 2.453(6)
N3 C1 2.965(8)
N3 C3 1.512(6)
N3 C6 1.492(7)
N3 C8 2.401(7)
N3 H13 2.12(5)
N3 H23 2.16(9)
N3 H15 2.36(7)
N3 H16 1.96(6)
N3 H26 1.94(7)
N3 H18 2.42(5)
N3 H3N 1.13(9)
N3 H5N 2.56(9)
N4 N5 2.830(8)
N4 N6 2.813(7)
N4 N8 2.463(7)
N4 C4 2.406(7)
N4 C7 1.502(8)
N4 C10 2.947(8)
N4 C11 1.505(7)
N4 H14 2.60(5)
N4 H17 1.91(6)
N4 H27 1.96(8)
N4 H19 2.91(6)
N4 H110 2.75(5)
N4 H111 2.13(8)
N4 H211 2.11(5)
N4 H2N 2.65(5)
N4 H4N 1.17(7)
N4 H6N 2.84(8)
N5 N6 2.793(7)
N5 N8 2.475(6)
N5 C5 2.391(6)
N5 C9 1.478(7)
N5 C11 2.968(9)
N5 C12 1.528(6)
N5 H15 2.30(6)
N5 H18 2.33(6)
N5 H19 2.00(6)
N5 H29 2.00(6)
N5 H211 3.00(6)
N5 H112 2.10(6)
N5 H212 2.11(7)
N5 H3N 2.51(8)
N5 H5N 1.00(11)
N6 N8 2.450(6)
N6 C6 2.414(8)
N6 C8 1.504(9)
N6 C10 1.535(7)
N6 C12 2.960(8)
N6 H16 2.47(5)
N6 H17 2.74(6)
N6 H18 1.74(6)
N6 H28 1.94(11)
N6 H110 2.04(6)
N6 H210 2.06(6)
N6 H1N 2.52(7)
N6 H6N 1.09(9)
N7 C1 1.460(8)
N7 C2 1.415(8)
N7 C3 1.436(9)
N7 H11 2.00(6)
N7 H21 2.08(5)
N7 H12 1.84(8)
N7 H22 2.03(7)
N7 H13 1.96(7)
N7 H23 1.90(12)
N7 H15 2.98(7)
N7 H13' 3.00(5)
N7 H26' 2.75(6)
N8 C10 1.401(9)
N8 C11 1.452(9)
N8 C12 1.450(9)
N8 H18 2.92(5)
N8 H110 1.78(6)
N8 H210 1.94(7)
N8 H111 2.08(11)
N8 H211 1.89(6)
N8 H112 2.08(8)
N8 H212 2.11(9)
C1 C2 2.398(9)
C1 C3 2.405(10)
C1 C4 2.483(8)
C1 H11 1.02(6)
C1 H21 1.10(5)
C1 H12 2.30(8)
C1 H13 2.53(7)
C1 H14 2.66(5)
C1 H24 2.78(7)
C1 H1N 2.17(7)
C1 H26' 2.86(5)
C2 C3 2.428(10)
C2 C5 2.537(8)
C2 H11 2.54(6)
C2 H12 0.97(9)
C2 H22 1.08(7)
C2 H23 2.23(11)
C2 H15 2.41(7)
C2 H25 2.77(6)
C2 H2N 2.00(5)
C3 C6 2.490(8)
C3 H21 2.54(6)
C3 H22 2.64(6)
C3 H13 1.03(6)
C3 H23 1.22(11)
C3 H15 2.72(7)
C3 H16 2.59(6)
C3 H26 2.73(6)
C3 H3N 2.09(8)
C4 C7 1.505(7)
C4 H11 2.40(4)
C4 H14 1.00(5)
C4 H24 1.09(7)
C4 H17 2.03(5)
C4 H27 2.02(6)
C4 H1N 2.15(8)
C4 H4N 2.75(6)
C5 C9 1.508(7)
C5 H22 2.44(5)
C5 H15 1.07(7)
C5 H25 0.92(6)
C5 H19 1.97(5)
C5 H29 2.05(5)
C5 H2N 2.02(7)
C5 H3N 2.82(9)
C5 H5N 2.67(9)
C6 C8 1.506(7)
C6 H13 2.48(5)
C6 H16 0.99(7)
C6 H26 0.92(7)
C6 H18 2.13(5)
C6 H28 1.99(8)
C6 H3N 2.21(9)
C6 H6N 2.90(8)
C7 C11 2.513(9)
C7 H14 2.06(5)
C7 H24 2.13(6)
C7 H17 0.93(6)
C7 H27 0.88(7)
C7 H110 2.98(6)
C7 H111 2.48(8)
C7 H1N 2.69(7)
C7 H4N 2.13(7)
C7 H6N 2.74(8)
C8 C10 2.533(9)
C8 H16 2.01(6)
C8 H26 1.99(6)
C8 H18 1.09(6)
C8 H28 0.82(10)
C8 H210 2.44(6)
C8 H3N 2.82(8)
C8 H5N 2.93(9)
C8 H6N 2.29(9)
C9 C12 2.479(8)
C9 H15 2.05(6)
C9 H25 2.05(5)
C9 H19 0.92(6)
C9 H29 0.94(6)
C9 H212 2.37(7)
C9 H2N 2.69(6)
C9 H5N 2.03(10)
C10 C11 2.405(10)
C10 C12 2.404(10)
C10 H17 2.96(6)
C10 H18 2.37(6)
C10 H28 2.71(10)
C10 H110 1.04(7)
C10 H210 1.01(7)
C10 H111 2.65(10)
C10 H112 2.52(8)
C10 H6N 2.02(7)
C11 C12 2.416(11)
C11 H17 2.55(6)
C11 H27 2.70(7)
C11 H110 2.18(6)
C11 H111 1.10(10)
C11 H211 1.03(6)
C11 H212 2.63(9)
C11 H4N 2.10(6)
C12 H18 2.61(5)
C12 H19 2.64(5)
C12 H29 2.71(5)
C12 H210 2.55(6)
C12 H211 2.35(7)
C12 H112 1.12(7)
C12 H212 1.11(8)
C12 H5N 2.04(9)
Co1' N1' 1.976(4)
Co1' N2' 1.979(5)
Co1' N3' 1.967(3)
Co1' N4' 1.986(3)
Co1' N5' 1.973(4)
Co1' N6' 1.980(5)
Co1' N7' 2.982(5)
Co1' N8' 2.980(5)
Co1' C1' 2.963(6)
Co1' C2' 2.957(7)
Co1' C3' 2.964(5)
Co1' C4' 2.823(5)
Co1' C5' 2.808(7)
Co1' C6' 2.804(4)
Co1' C7' 2.816(5)
Co1' C8' 2.820(5)
Co1' C9' 2.828(6)
Co1' C10' 2.965(6)
Co1' C11' 2.967(5)
Co1' C12' 2.962(6)
Co1' H15' 2.98(7)
Co1' H16' 2.98(5)
Co1' H1N' 2.36(5)
Co1' H2N' 2.38(7)
Co1' H3N' 2.44(5)
Co1' H4N' 2.32(4)
Co1' H5N' 2.26(5)
Co1' H6N' 2.34(6)
N1' N2' 2.817(6)
N1' N3' 2.802(5)
N1' N4' 2.696(6)
N1' N6' 2.866(6)
N1' N7' 2.450(7)
N1' C1' 1.506(7)
N1' C2' 2.943(8)
N1' C4' 1.491(6)
N1' C7' 2.389(6)
N1' H11' 2.05(5)
N1' H21' 1.99(5)
N1' H14' 1.97(5)
N1' H24' 2.01(6)
N1' H16' 2.79(5)
N1' H17' 2.63(5)
N1' H1N' 0.80(6)
N1' H4N' 2.99(5)
N1' H6N' 2.59(6)
N2' N3' 2.796(6)
N2' N4' 2.894(6)
N2' N5' 2.700(6)
N2' N7' 2.466(6)
N2' C2' 1.503(7)
N2' C3' 2.948(6)
N2' C5' 1.485(7)
N2' C9' 2.401(7)
N2' H12' 2.03(6)
N2' H22' 2.04(7)
N2' H24' 2.90(5)
N2' H15' 1.90(6)
N2' H25' 2.02(7)
N2' H29' 2.64(6)
N2' H2N' 0.87(5)
N2' H3N' 2.99(6)
N2' H4N' 2.67(5)
N2' H5N' 2.99(5)
N3' N5' 2.852(5)
N3' N6' 2.693(6)
N3' N7' 2.469(7)
N3' C1' 2.952(7)
N3' C3' 1.519(7)
N3' C6' 1.486(7)
N3' C8' 2.399(8)
N3' H13' 2.05(5)
N3' H23' 2.04(7)
N3' H15' 2.80(7)
N3' H16' 2.01(6)
N3' H26' 1.96(6)
N3' H18' 2.56(7)
N3' H1N' 2.99(5)
N3' H3N' 0.88(6)
N3' H5N' 2.62(5)
N4' N5' 2.828(6)
N4' N6' 2.809(5)
N4' N8' 2.451(7)
N4' C4' 2.407(7)
N4' C7' 1.483(7)
N4' C10' 2.965(7)
N4' C11' 1.503(7)
N4' H24' 2.65(6)
N4' H17' 1.97(5)
N4' H27' 2.02(6)
N4' H29' 2.99(7)
N4' H101' 2.05(5)
N4' H201' 1.99(5)
N4' H2N' 2.63(7)
N4' H4N' 0.74(6)
N4' H6N' 2.93(5)
N5' N6' 2.803(6)
N5' N8' 2.467(7)
N5' C5' 2.406(9)
N5' C9' 1.501(8)
N5' C11' 2.982(7)
N5' C12' 1.516(8)
N5' H15' 2.65(7)
N5' H18' 2.86(7)
N5' H19' 2.02(8)
N5' H29' 2.07(7)
N5' H102' 2.02(6)
N5' H202' 2.00(7)
N5' H3N' 2.67(5)
N5' H5N' 0.69(4)
N6' N8' 2.462(6)
N6' C6' 2.396(6)
N6' C8' 1.492(5)
N6' C10' 1.502(7)
N6' C12' 2.970(7)
N6' H16' 2.54(5)
N6' H17' 2.98(4)
N6' H18' 2.04(6)
N6' H28' 2.06(6)
N6' H100 1.98(7)
N6' H200' 2.09(7)
N6' H1N' 2.64(5)
N6' H5N' 2.90(5)
N6' H6N' 0.84(5)
N7' C1' 1.425(7)
N7' C2' 1.444(7)
N7' C3' 1.441(7)
N7' H11' 2.00(5)
N7' H21' 1.98(6)
N7' H12' 2.00(6)
N7' H22' 1.98(7)
N7' H13' 2.01(6)
N7' H23' 1.98(5)
N7' H1N' 2.98(5)
N7' H3N' 3.00(6)
N8' C10' 1.448(7)
N8' C11' 1.429(7)
N8' C12' 1.434(8)
N8' H100 1.90(6)
N8' H200' 2.07(7)
N8' H101' 1.96(6)
N8' H201' 1.98(4)
N8' H102' 1.99(6)
N8' H202' 2.04(5)
N8' H4N' 2.95(6)
N8' H5N' 2.89(5)
N8' H6N' 2.97(5)
C1' C2' 2.406(9)
C1' C3' 2.401(7)
C1' C4' 2.494(7)
C1' H11' 1.00(5)
C1' H21' 0.95(6)
C1' H12' 2.52(7)
C1' H13' 2.56(5)
C1' H14' 2.70(4)
C1' H24' 2.58(5)
C1' H1N' 1.89(6)
C2' C3' 2.412(8)
C2' C5' 2.497(9)
C2' H11' 2.62(5)
C2' H12' 1.00(6)
C2' H22' 0.94(7)
C2' H23' 2.54(5)
C2' H15' 2.49(6)
C2' H25' 2.74(7)
C2' H2N' 1.96(5)
C3' C6' 2.491(9)
C3' H21' 2.55(5)
C3' H22' 2.66(7)
C3' H13' 1.04(6)
C3' H23' 0.97(6)
C3' H15' 2.97(6)
C3' H16' 2.62(6)
C3' H26' 2.68(7)
C3' H3N' 1.89(6)
C4' C7' 1.492(8)
C4' H11' 2.43(5)
C4' H14' 0.93(5)
C4' H24' 1.00(7)
C4' H17' 2.03(6)
C4' H27' 1.96(5)
C4' H1N' 1.85(5)
C4' H4N' 2.52(5)
C5' C9' 1.489(9)
C5' H22' 2.48(7)
C5' H15' 0.94(5)
C5' H25' 0.96(8)
C5' H19' 2.03(7)
C5' H29' 2.10(6)
C5' H2N' 1.91(6)
C5' H5N' 2.55(6)
C6' C8' 1.502(8)
C6' H13' 2.38(6)
C6' H16' 1.00(5)
C6' H26' 0.87(5)
C6' H18' 2.05(7)
C6' H28' 2.03(7)
C6' H3N' 1.96(7)
C6' H6N' 2.62(5)
C7' C11' 2.499(8)
C7' H14' 2.04(5)
C7' H24' 2.09(6)
C7' H17' 0.91(6)
C7' H27' 0.94(5)
C7' H201' 2.41(5)
C7' H1N' 2.55(4)
C7' H4N' 1.79(5)
C8' C10' 2.496(7)
C8' H16' 2.03(5)
C8' H26' 2.03(6)
C8' H18' 1.01(7)
C8' H28' 0.98(7)
C8' H100 2.38(6)
C8' H3N' 2.68(7)
C8' H6N' 1.94(5)
C9' C12' 2.519(10)
C9' H15' 2.08(6)
C9' H25' 2.06(8)
C9' H19' 0.97(7)
C9' H29' 1.05(6)
C9' H102' 2.43(7)
C9' H2N' 2.58(6)
C9' H5N' 1.81(5)
C10' C11' 2.412(8)
C10' C12' 2.415(9)
C10' H18' 2.64(6)
C10' H28' 2.81(5)
C10' H100 0.97(6)
C10' H200' 1.10(7)
C10' H201' 2.61(4)
C10' H202' 2.62(6)
C10' H6N' 1.90(5)
C10' H1O2 3.00(6)
C11' C12' 2.399(7)
C11' H17' 2.58(5)
C11' H27' 2.81(6)
C11' H200' 2.56(7)
C11' H101' 0.98(6)
C11' H201' 0.95(5)
C11' H102' 2.59(6)
C11' H4N' 1.88(6)
C12' H19' 2.80(8)
C12' H29' 2.64(8)
C12' H100 2.44(7)
C12' H101' 2.53(5)
C12' H102' 0.97(6)
C12' H202' 0.98(6)
C12' H5N' 1.84(5)
Cl1 H16 2.85(7)
Cl1 H1N 1.89(8)
Cl1 H6N 2.32(8)
Cl1 H1O1 2.88(9)
Cl2 H14 2.88(5)
Cl2 H2N 2.23(6)
Cl2 H4N 1.99(7)
Cl3 H3N 2.10(10)
Cl3 H5N 2.30(11)
Cl1' H1N' 2.39(6)
Cl1' H6N' 2.34(5)
Cl1' H2O2 2.50(14)
Cl2' H2N' 2.26(5)
Cl2' H4N' 2.42(6)
Cl3' H18' 2.91(7)
Cl3' H3N' 2.36(6)
Cl3' H5N' 2.64(4)
Cl3' H2O1 2.44(8)
O1 H1O1 0.77(10)
O1 H2O1 0.81(8)
O2 H28' 2.50(7)
O2 H1O2 1.00(5)
O2 H2O2 0.95(13)
H11 H21 1.78(8)
H11 H12 2.05(10)
H11 H14 2.32(7)
H11 H24 2.53(8)
H11 H1N 2.81(8)
H11 H26' 2.44(7)
H21 H13 2.21(9)
H21 H16 2.66(8)
H21 H1N 2.20(8)
H21 H26' 3.00(7)
H12 H22 1.83(12)
H12 H14 2.54(10)
H12 H2N 2.02(8)
H22 H23 1.92(12)
H22 H15 2.26(8)
H22 H25 2.47(8)
H22 H2N 2.62(8)
H22 H13' 2.63(7)
H13 H23 2.06(12)
H13 H16 2.36(8)
H13 H26 2.62(8)
H13 H3N 2.83(10)
H23 H15 2.16(11)
H23 H3N 2.10(11)
H23 H23' 2.94(10)
H14 H24 1.76(8)
H14 H17 2.82(7)
H14 H27 2.33(8)
H14 H1N 3.00(10)
H14 H2N 2.50(9)
H14 H4N 2.50(8)
H24 H17 2.42(7)
H24 H27 2.47(8)
H24 H1N 2.30(11)
H15 H25 1.83(10)
H15 H19 2.73(9)
H15 H29 2.51(8)
H15 H2N 2.57(10)
H15 H3N 1.82(11)
H15 H5N 2.24(10)
H25 H19 2.29(7)
H25 H29 2.39(7)
H25 H2N 2.22(9)
H16 H26 1.72(11)
H16 H18 2.83(8)
H16 H28 2.32(10)
H16 H1N 2.29(11)
H16 H3N 2.95(11)
H16 H6N 2.56(9)
H16 H1O1 2.83(11)
H26 H18 2.48(7)
H26 H28 2.33(11)
H26 H3N 2.29(11)
H17 H27 1.55(9)
H17 H110 2.29(8)
H17 H111 2.34(9)
H17 H1N 2.39(9)
H17 H4N 2.83(9)
H17 H6N 2.05(11)
H27 H111 2.45(10)
H27 H4N 2.23(10)
H18 H28 1.72(11)
H18 H210 2.20(8)
H18 H112 2.22(8)
H18 H3N 2.44(9)
H18 H5N 1.96(11)
H18 H6N 2.79(11)
H28 H210 2.44(11)
H28 H6N 2.49(14)
H19 H29 1.55(9)
H19 H211 2.63(8)
H19 H212 2.29(9)
H19 H2N 2.46(8)
H19 H4N 2.50(10)
H19 H5N 2.79(12)
H29 H212 2.40(9)
H29 H5N 2.23(11)
H110 H210 1.89(10)
H110 H111 2.00(11)
H110 H6N 1.98(8)
H210 H112 2.21(10)
H210 H6N 2.72(10)
H111 H211 1.82(12)
H111 H4N 2.74(10)
H211 H212 2.11(12)
H211 H4N 2.19(8)
H112 H212 1.93(11)
H112 H5N 2.08(10)
H212 H5N 2.71(12)
H1N H6N 1.84(9)
H2N H4N 2.11(8)
H3N H5N 1.93(11)
H11' H21' 1.59(8)
H11' H12' 2.35(8)
H11' H14' 2.45(7)
H11' H24' 2.29(7)
H11' H1N' 2.48(8)
H21' H13' 2.31(7)
H21' H16' 2.64(8)
H21' H1N' 2.00(7)
H12' H22' 1.55(8)
H12' H24' 2.59(8)
H12' H2N' 2.07(8)
H22' H23' 2.43(9)
H22' H15' 2.30(9)
H22' H25' 2.50(9)
H22' H2N' 2.51(9)
H13' H23' 1.68(9)
H13' H16' 2.29(8)
H13' H26' 2.38(9)
H13' H3N' 2.51(8)
H23' H15' 2.60(8)
H23' H3N' 1.99(9)
H14' H24' 1.60(8)
H14' H17' 2.32(8)
H14' H27' 2.33(7)
H14' H1N' 2.06(6)
H24' H17' 2.84(9)
H24' H27' 2.29(8)
H24' H1N' 2.61(8)
H24' H2N' 2.54(8)
H24' H4N' 2.49(8)
H15' H25' 1.55(9)
H15' H19' 2.37(9)
H15' H29' 2.91(8)
H15' H2N' 2.57(8)
H15' H3N' 2.41(10)
H15' H5N' 2.55(9)
H25' H19' 2.41(11)
H25' H29' 2.39(10)
H25' H2N' 2.17(9)
H16' H26' 1.55(7)
H16' H18' 2.84(9)
H16' H28' 2.30(9)
H16' H1N' 2.42(6)
H16' H3N' 2.72(8)
H16' H6N' 2.42(7)
H26' H18' 2.36(9)
H26' H28' 2.35(9)
H26' H3N' 2.17(9)
H17' H27' 1.53(8)
H17' H200' 2.75(9)
H17' H201' 2.26(7)
H17' H1N' 2.51(6)
H17' H4N' 2.49(8)
H17' H6N' 2.54(6)
H27' H201' 2.57(8)
H27' H4N' 2.05(8)
H18' H28' 1.70(9)
H18' H100 2.25(8)
H18' H202' 2.80(8)
H18' H3N' 2.50(10)
H18' H5N' 2.49(9)
H18' H6N' 2.71(8)
H28' H100 2.60(8)
H28' H6N' 2.22(7)
H28' H1O2 2.56(8)
H28' H2O2 2.53(15)
H19' H29' 1.71(9)
H19' H102' 2.58(10)
H19' H5N' 2.08(9)
H29' H101' 2.84(9)
H29' H102' 2.30(10)
H29' H2N' 2.46(9)
H29' H4N' 2.65(8)
H29' H5N' 2.60(8)
H100 H200' 1.82(8)
H100 H202' 2.26(9)
H100 H6N' 2.52(8)
H100 H1O2 2.82(9)
H200' H201' 2.34(8)
H200' H6N' 2.04(8)
H200' H1O2 2.71(8)
H101' H201' 1.57(8)
H101' H102' 2.34(8)
H101' H4N' 2.09(8)
H201' H4N' 2.40(8)
H102' H202' 1.57(8)
H102' H5N' 2.41(7)
H202' H5N' 1.99(8)
H1N' H6N' 2.16(8)
H2N' H4N' 2.20(8)
H3N' H5N' 2.26(7)
H6N' H2O2 2.81(16)
H1O1 H2O1 1.18(12)
